data_7152710
loop_
_publ_author_name
'Huang, Chuhui'
'Kothandaraman, Prasath'
'Koh, Bing Qin'
'Chan, Philip Wai Hong'

_publ_section_title
;
 Study of substrate dependence on the chemoselectivity of the
 gold-catalysed cycloisomerisation of aryl substituted 1,7-enynes.
;
_journal_issue 45
_journal_name_full 'Organic &amp; biomolecular chemistry'
_journal_page_first 9067
_journal_page_last 9078
_journal_paper_doi 10.1039/c2ob26458g
_journal_volume 10
_journal_year 2012
_chemical_formula_moiety 'C20 H21 N O2 S'
_chemical_formula_sum 'C20 H21 N O2 S'
_chemical_formula_weight 339.44
_chemical_name_systematic
;
?
;
_space_group_IT_number 2
_symmetry_cell_setting triclinic
_symmetry_space_group_name_Hall '-P 1'
_symmetry_space_group_name_H-M 'P -1'
_atom_sites_solution_hydrogens geom
_atom_sites_solution_primary direct
_atom_sites_solution_secondary difmap
_audit_creation_method SHELXL-97
_cell_angle_alpha 76.306(2)
_cell_angle_beta 82.629(2)
_cell_angle_gamma 65.289(2)
_cell_formula_units_Z 2
_cell_length_a 8.6482(3)
_cell_length_b 9.8196(4)
_cell_length_c 11.8305(5)
_cell_measurement_reflns_used 6894
_cell_measurement_temperature 103(2)
_cell_measurement_theta_max 32.46
_cell_measurement_theta_min 2.33
_cell_volume 886.24(6)
_computing_cell_refinement 'Bruker SAINT'
_computing_data_collection 'Bruker APEX2'
_computing_data_reduction 'Bruker SAINT'
_computing_molecular_graphics 'Bruker SHELXTL'
_computing_publication_material 'Bruker SHELXTL'
_computing_structure_refinement 'SHELXL-97 (Sheldrick, 2008)'
_computing_structure_solution 'SHELXS-97 (Sheldrick, 2008)'
_diffrn_ambient_temperature 103(2)
_diffrn_measured_fraction_theta_full 0.990
_diffrn_measured_fraction_theta_max 0.990
_diffrn_measurement_device_type 'Bruker APEX-II CCD'
_diffrn_measurement_method '\f and \w scans'
_diffrn_radiation_monochromator graphite
_diffrn_radiation_source 'fine-focus sealed tube'
_diffrn_radiation_type MoK\a
_diffrn_radiation_wavelength 0.71073
_diffrn_reflns_av_R_equivalents 0.0320
_diffrn_reflns_av_sigmaI/netI 0.0368
_diffrn_reflns_limit_h_max 13
_diffrn_reflns_limit_h_min -12
_diffrn_reflns_limit_k_max 14
_diffrn_reflns_limit_k_min -14
_diffrn_reflns_limit_l_max 17
_diffrn_reflns_limit_l_min -17
_diffrn_reflns_number 21352
_diffrn_reflns_theta_full 32.62
_diffrn_reflns_theta_max 32.62
_diffrn_reflns_theta_min 1.77
_exptl_absorpt_coefficient_mu 0.194
_exptl_absorpt_correction_T_max 0.9513
_exptl_absorpt_correction_T_min 0.9299
_exptl_absorpt_correction_type multi-scan
_exptl_absorpt_process_details sadabs
_exptl_crystal_colour colourless
_exptl_crystal_density_diffrn 1.272
_exptl_crystal_density_method 'not measured'
_exptl_crystal_description block
_exptl_crystal_F_000 360
_exptl_crystal_size_max 0.38
_exptl_crystal_size_mid 0.36
_exptl_crystal_size_min 0.26
_refine_diff_density_max 0.508
_refine_diff_density_min -0.331
_refine_diff_density_rms 0.060
_refine_ls_extinction_method none
_refine_ls_goodness_of_fit_ref 1.045
_refine_ls_hydrogen_treatment constr
_refine_ls_matrix_type full
_refine_ls_number_parameters 218
_refine_ls_number_reflns 6394
_refine_ls_number_restraints 0
_refine_ls_restrained_S_all 1.045
_refine_ls_R_factor_all 0.0534
_refine_ls_R_factor_gt 0.0418
_refine_ls_shift/su_max 0.001
_refine_ls_shift/su_mean 0.000
_refine_ls_structure_factor_coef Fsqd
_refine_ls_weighting_details 'calc w=1/[\s^2^(Fo^2^)+(0.0557P)^2^+0.2323P] where P=(Fo^2^+2Fc^2^)/3'
_refine_ls_weighting_scheme calc
_refine_ls_wR_factor_gt 0.1051
_refine_ls_wR_factor_ref 0.1154
_reflns_number_gt 5249
_reflns_number_total 6394
_reflns_threshold_expression >2sigma(I)
_cod_data_source_file c2ob26458g.txt
_cod_data_source_block chan126
_cod_depositor_comments
;
The following automatic conversions were performed:

'_symmetry_cell_setting' value 'Triclinic' changed to 'triclinic'
according to /home/saulius/struct/CIF-dictionaries/cif_core.dic
dictionary named 'cif_core.dic' version 2.4.2 from 2011-04-26.

Automatic conversion script
Id: cif_fix_values 1891 2012-01-12 08:04:46Z andrius 
;
_cod_original_sg_symbol_H-M P-1
_cod_database_code 7152710

loop_
_symmetry_equiv_pos_as_xyz
'x, y, z'
'-x, -y, -z'

loop_
_atom_site_label
_atom_site_type_symbol
_atom_site_fract_x
_atom_site_fract_y
_atom_site_fract_z
_atom_site_U_iso_or_equiv
_atom_site_adp_type
_atom_site_occupancy
_atom_site_symmetry_multiplicity
_atom_site_calc_flag
_atom_site_refinement_flags
C1 C 0.49534(16) 0.19539(15) 0.35780(11) 0.0279(2) Uani 1 1 d .
H1 H 0.3835 0.2227 0.3342 0.034 Uiso 1 1 calc R
C2 C 0.63553(15) 0.16112(13) 0.38737(10) 0.0215(2) Uani 1 1 d .
C3 C 0.80888(14) 0.11306(12) 0.42686(9) 0.0189(2) Uani 1 1 d .
H3A H 0.8051 0.0953 0.5129 0.023 Uiso 1 1 calc R
H3B H 0.8828 0.0145 0.4042 0.023 Uiso 1 1 calc R
C4 C 0.78328(15) 0.38313(13) 0.39353(10) 0.0229(2) Uani 1 1 d .
H4A H 0.6676 0.4173 0.3650 0.028 Uiso 1 1 calc R
H4B H 0.8360 0.4511 0.3461 0.028 Uiso 1 1 calc R
C5 C 0.77073(16) 0.39538(14) 0.52116(11) 0.0263(2) Uani 1 1 d .
H5A H 0.7019 0.5030 0.5281 0.032 Uiso 1 1 calc R
H5B H 0.7120 0.3319 0.5677 0.032 Uiso 1 1 calc R
C6 C 0.94406(16) 0.34320(14) 0.56917(11) 0.0245(2) Uani 1 1 d .
H6 H 1.0293 0.3628 0.5174 0.029 Uiso 1 1 calc R
C7 C 0.98755(15) 0.27200(13) 0.67804(10) 0.0230(2) Uani 1 1 d .
H7 H 0.9033 0.2502 0.7295 0.028 Uiso 1 1 calc R
C8 C 1.15598(15) 0.22428(12) 0.72511(10) 0.0216(2) Uani 1 1 d .
C9 C 1.17301(17) 0.19979(14) 0.84566(11) 0.0271(2) Uani 1 1 d .
H9 H 1.0750 0.2163 0.8962 0.033 Uiso 1 1 calc R
C10 C 1.33208(19) 0.15155(16) 0.89185(12) 0.0326(3) Uani 1 1 d .
H10 H 1.3415 0.1370 0.9734 0.039 Uiso 1 1 calc R
C11 C 1.47609(18) 0.12471(16) 0.81988(13) 0.0333(3) Uani 1 1 d .
H11 H 1.5846 0.0900 0.8518 0.040 Uiso 1 1 calc R
C12 C 1.46134(18) 0.14860(17) 0.70105(13) 0.0326(3) Uani 1 1 d .
H12 H 1.5601 0.1313 0.6513 0.039 Uiso 1 1 calc R
C13 C 1.30380(16) 0.19749(15) 0.65403(11) 0.0270(2) Uani 1 1 d .
H13 H 1.2959 0.2131 0.5722 0.032 Uiso 1 1 calc R
C14 C 0.89577(13) 0.27342(12) 0.14055(9) 0.01719(19) Uani 1 1 d .
C15 C 0.83111(15) 0.18402(13) 0.10325(10) 0.0223(2) Uani 1 1 d .
H15 H 0.8532 0.0826 0.1448 0.027 Uiso 1 1 calc R
C16 C 0.73387(16) 0.24487(14) 0.00454(10) 0.0245(2) Uani 1 1 d .
H16 H 0.6889 0.1843 -0.0208 0.029 Uiso 1 1 calc R
C17 C 0.70092(14) 0.39310(13) -0.05811(9) 0.0211(2) Uani 1 1 d .
C18 C 0.59774(16) 0.45892(15) -0.16626(10) 0.0279(3) Uani 1 1 d .
H18A H 0.4977 0.5514 -0.1553 0.042 Uiso 1 1 calc R
H18B H 0.5608 0.3833 -0.1812 0.042 Uiso 1 1 calc R
H18C H 0.6677 0.4849 -0.2327 0.042 Uiso 1 1 calc R
C19 C 0.76608(14) 0.48059(13) -0.01842(10) 0.0222(2) Uani 1 1 d .
H19 H 0.7442 0.5820 -0.0599 0.027 Uiso 1 1 calc R
C20 C 0.86234(14) 0.42248(13) 0.08059(10) 0.0206(2) Uani 1 1 d .
H20 H 0.9049 0.4838 0.1071 0.025 Uiso 1 1 calc R
N1 N 0.88627(12) 0.22395(10) 0.37982(8) 0.01797(17) Uani 1 1 d .
O1 O 1.10529(10) 0.03531(10) 0.27582(7) 0.02417(18) Uani 1 1 d .
O2 O 1.11256(11) 0.28853(11) 0.26303(8) 0.0284(2) Uani 1 1 d .
S1 S 1.01720(3) 0.19783(3) 0.26662(2) 0.01831(7) Uani 1 1 d .

loop_
_atom_site_aniso_label
_atom_site_aniso_U_11
_atom_site_aniso_U_22
_atom_site_aniso_U_33
_atom_site_aniso_U_23
_atom_site_aniso_U_13
_atom_site_aniso_U_12
C1 0.0241(6) 0.0319(6) 0.0278(6) 0.0012(5) -0.0049(5) -0.0140(5)
C2 0.0213(5) 0.0232(5) 0.0194(5) -0.0002(4) -0.0020(4) -0.0103(4)
C3 0.0180(5) 0.0200(5) 0.0165(5) 0.0006(4) -0.0026(4) -0.0073(4)
C4 0.0248(5) 0.0188(5) 0.0228(5) -0.0029(4) -0.0077(4) -0.0052(4)
C5 0.0261(6) 0.0260(6) 0.0256(6) -0.0089(4) -0.0037(4) -0.0064(5)
C6 0.0284(6) 0.0241(5) 0.0233(5) -0.0065(4) -0.0025(4) -0.0116(5)
C7 0.0237(5) 0.0212(5) 0.0220(5) -0.0070(4) 0.0005(4) -0.0060(4)
C8 0.0252(5) 0.0172(5) 0.0227(5) -0.0056(4) -0.0019(4) -0.0076(4)
C9 0.0305(6) 0.0247(6) 0.0228(5) -0.0071(4) 0.0000(5) -0.0069(5)
C10 0.0394(7) 0.0308(6) 0.0264(6) -0.0072(5) -0.0105(5) -0.0095(6)
C11 0.0309(7) 0.0325(7) 0.0402(7) -0.0106(5) -0.0105(5) -0.0120(5)
C12 0.0264(6) 0.0374(7) 0.0371(7) -0.0098(5) 0.0005(5) -0.0150(5)
C13 0.0288(6) 0.0303(6) 0.0231(5) -0.0066(4) 0.0006(4) -0.0129(5)
C14 0.0148(4) 0.0206(5) 0.0146(4) 0.0006(3) -0.0019(3) -0.0074(4)
C15 0.0278(6) 0.0212(5) 0.0182(5) 0.0009(4) -0.0060(4) -0.0111(4)
C16 0.0301(6) 0.0263(6) 0.0195(5) -0.0020(4) -0.0074(4) -0.0131(5)
C17 0.0179(5) 0.0269(5) 0.0140(4) -0.0009(4) -0.0012(4) -0.0063(4)
C18 0.0255(6) 0.0340(6) 0.0169(5) -0.0003(4) -0.0061(4) -0.0059(5)
C19 0.0202(5) 0.0216(5) 0.0200(5) 0.0038(4) -0.0030(4) -0.0074(4)
C20 0.0186(5) 0.0216(5) 0.0218(5) 0.0010(4) -0.0028(4) -0.0105(4)
N1 0.0188(4) 0.0190(4) 0.0156(4) -0.0009(3) -0.0034(3) -0.0078(3)
O1 0.0177(4) 0.0244(4) 0.0219(4) -0.0001(3) -0.0032(3) -0.0020(3)
O2 0.0220(4) 0.0372(5) 0.0301(5) 0.0032(4) -0.0084(3) -0.0191(4)
S1 0.01349(12) 0.02257(14) 0.01729(12) 0.00099(9) -0.00424(8) -0.00736(10)

loop_
_atom_type_symbol
_atom_type_description
_atom_type_scat_dispersion_real
_atom_type_scat_dispersion_imag
_atom_type_scat_source
C C 0.0033 0.0016 'International Tables Vol C Tables 4.2.6.8 and 6.1.1.4'
H H 0.0000 0.0000 'International Tables Vol C Tables 4.2.6.8 and 6.1.1.4'
N N 0.0061 0.0033 'International Tables Vol C Tables 4.2.6.8 and 6.1.1.4'
O O 0.0106 0.0060 'International Tables Vol C Tables 4.2.6.8 and 6.1.1.4'
S S 0.1246 0.1234 'International Tables Vol C Tables 4.2.6.8 and 6.1.1.4'

loop_
_geom_angle_atom_site_label_1
_geom_angle_atom_site_label_2
_geom_angle_atom_site_label_3
_geom_angle
C2 C1 H1 180.0
C1 C2 C3 177.73(12)
N1 C3 C2 114.36(9)
N1 C3 H3A 108.7
C2 C3 H3A 108.7
N1 C3 H3B 108.7
C2 C3 H3B 108.7
H3A C3 H3B 107.6
N1 C4 C5 110.80(9)
N1 C4 H4A 109.5
C5 C4 H4A 109.5
N1 C4 H4B 109.5
C5 C4 H4B 109.5
H4A C4 H4B 108.1
C6 C5 C4 111.58(10)
C6 C5 H5A 109.3
C4 C5 H5A 109.3
C6 C5 H5B 109.3
C4 C5 H5B 109.3
H5A C5 H5B 108.0
C7 C6 C5 125.38(12)
C7 C6 H6 117.3
C5 C6 H6 117.3
C6 C7 C8 125.13(11)
C6 C7 H7 117.4
C8 C7 H7 117.4
C13 C8 C9 117.74(11)
C13 C8 C7 122.26(11)
C9 C8 C7 119.97(11)
C10 C9 C8 120.69(12)
C10 C9 H9 119.7
C8 C9 H9 119.7
C11 C10 C9 120.40(12)
C11 C10 H10 119.8
C9 C10 H10 119.8
C10 C11 C12 119.58(13)
C10 C11 H11 120.2
C12 C11 H11 120.2
C11 C12 C13 120.55(13)
C11 C12 H12 119.7
C13 C12 H12 119.7
C12 C13 C8 121.03(12)
C12 C13 H13 119.5
C8 C13 H13 119.5
C15 C14 C20 120.57(10)
C15 C14 S1 119.44(8)
C20 C14 S1 119.98(8)
C16 C15 C14 119.17(10)
C16 C15 H15 120.4
C14 C15 H15 120.4
C15 C16 C17 121.33(11)
C15 C16 H16 119.3
C17 C16 H16 119.3
C19 C17 C16 118.36(10)
C19 C17 C18 120.06(10)
C16 C17 C18 121.58(11)
C17 C18 H18A 109.5
C17 C18 H18B 109.5
H18A C18 H18B 109.5
C17 C18 H18C 109.5
H18A C18 H18C 109.5
H18B C18 H18C 109.5
C20 C19 C17 121.25(10)
C20 C19 H19 119.4
C17 C19 H19 119.4
C19 C20 C14 119.32(10)
C19 C20 H20 120.3
C14 C20 H20 120.3
C3 N1 C4 116.21(9)
C3 N1 S1 118.80(7)
C4 N1 S1 117.64(7)
O1 S1 O2 119.58(5)
O1 S1 N1 106.67(5)
O2 S1 N1 106.52(5)
O1 S1 C14 108.15(5)
O2 S1 C14 107.26(5)
N1 S1 C14 108.23(5)

loop_
_geom_bond_atom_site_label_1
_geom_bond_atom_site_label_2
_geom_bond_distance
C1 C2 1.1905(17)
C1 H1 0.9500
C2 C3 1.4739(15)
C3 N1 1.4732(13)
C3 H3A 0.9900
C3 H3B 0.9900
C4 N1 1.4771(14)
C4 C5 1.5295(16)
C4 H4A 0.9900
C4 H4B 0.9900
C5 C6 1.5069(17)
C5 H5A 0.9900
C5 H5B 0.9900
C6 C7 1.3294(17)
C6 H6 0.9500
C7 C8 1.4715(17)
C7 H7 0.9500
C8 C13 1.3994(17)
C8 C9 1.4055(17)
C9 C10 1.3932(19)
C9 H9 0.9500
C10 C11 1.380(2)
C10 H10 0.9500
C11 C12 1.383(2)
C11 H11 0.9500
C12 C13 1.3847(18)
C12 H12 0.9500
C13 H13 0.9500
C14 C15 1.3912(15)
C14 C20 1.3915(15)
C14 S1 1.7618(11)
C15 C16 1.3890(16)
C15 H15 0.9500
C16 C17 1.3949(16)
C16 H16 0.9500
C17 C19 1.3926(17)
C17 C18 1.5067(16)
C18 H18A 0.9800
C18 H18B 0.9800
C18 H18C 0.9800
C19 C20 1.3884(16)
C19 H19 0.9500
C20 H20 0.9500
N1 S1 1.6347(9)
O1 S1 1.4358(9)
O2 S1 1.4361(9)
